data_1525384
loop_
_publ_author_name
'Thiele, G.'
'Messer, D.'

_publ_section_title
;
 Kristallstrukturen der Trithiocyanomercurate Rb Hg(ScN)3 und Cs Hg (S C
 N)3
;
_journal_name_full 'Zeitschrift fuer Anorganische und Allgemeine Chemie'
_journal_page_first 24
_journal_page_last 36
_journal_volume 421
_journal_year 1976
_chemical_formula_sum 'C3 Cs Hg N3 S3'
_chemical_name_systematic 'Cs (Hg (S C N)3)'
_space_group_IT_number 14
_symmetry_space_group_name_Hall '-P 2ybc'
_symmetry_space_group_name_H-M 'P 1 21/c 1'
_cell_angle_alpha 90
_cell_angle_beta 108.39
_cell_angle_gamma 90
_cell_formula_units_Z 8
_cell_length_a 9.5431
_cell_length_b 10.8986
_cell_length_c 19.9649
_cell_volume 1970.434
_citation_journal_id_ASTM ZAACAB
_cod_data_source_file Thiele_ZAACAB_1976_633.cif
_cod_data_source_block C3Cs1Hg1N3S3
_cod_original_formula_sum 'C3 Cs1 Hg1 N3 S3'
_cod_database_code 1525384

loop_
_symmetry_equiv_pos_as_xyz
x,y,z
-x,y+1/2,-z+1/2
-x,-y,-z
x,-y-1/2,z-1/2

loop_
_atom_site_label
_atom_site_type_symbol
_atom_site_fract_x
_atom_site_fract_y
_atom_site_fract_z
_atom_site_occupancy
_atom_site_U_iso_or_equiv
N2 N-3 0.8242 0.0954 0.4477 1 0.0
S6 S-2 0.93535 0.41777 0.15156 1 0.0
N4 N-3 0.5843 0.114 0.2957 1 0.0
C2 C+4 0.1928 0.4978 0.0464 1 0.0
C1 C+4 0.1967 0.1465 0.2383 1 0.0
S5 S-2 0.82307 0.37547 0.48575 1 0.0
N1 N-3 0.1999 0.1855 0.2936 1 0.0
Hg2 Hg+2 0.41552 0.26933 0.13363 1 0.0
Cs1 Cs+1 0.47081 0.22029 0.42683 1 0.0
S1 S-2 0.18714 0.0926 0.16015 1 0.0
C6 C+4 0.7518 0.4238 0.1116 1 0.0
S4 S-2 0.49893 0.37244 0.24705 1 0.0
N5 N-3 0.1994 0.3943 0.4507 1 0.0
Cs2 Cs+1 0.91546 0.25923 0.33038 1 0.0
N3 N-3 0.8185 0.1136 0.1835 1 0.0
Hg1 Hg+2 0.97842 0.23488 0.08995 1 0.0
C3 C+4 0.6944 0.1087 0.1465 1 0.0
C4 C+4 0.5544 0.0171 0.2805 1 0.0
C5 C+4 0.1866 0.4876 0.4765 1 0.0
S2 S-2 0.20215 0.34601 0.02781 1 0.0
N6 N-3 0.6207 0.4227 0.0877 1 0.0
S3 S-2 0.52309 0.08916 0.09185 1 0.0
